data_1567853
loop_
_publ_author_name
'Tilly, David P.'
'\<Zabka, Matej'
'Vitorica-Yrzebal, Inigo'
'Sparkes, Hazel Anne'
'Pridmore, Natalie E.'
'Clayden, Jonathan'

_publ_section_title
;
 Supramolecular interactions between ethylene-bridged oligoureas:
 nanorings and chains formed by cooperative positive allostery
;
_journal_name_full 'Chemical Science'
_journal_paper_doi 10.1039/D2SC04716K
_journal_year 2022
_chemical_formula_moiety 'C27 H42 F6 N6 O3'
_chemical_formula_sum 'C27 H42 F6 N6 O3'
_chemical_formula_weight 612.66
_chemical_melting_point 422.0(10)
_chemical_name_systematic 1-(2-(3-(3,5-bis(trifluoromethyl)phenyl)ureido)ethyl)-3-hexyl-1-(2-(3-hexylureido)ethyl)urea
_space_group_crystal_system triclinic
_space_group_IT_number 2
_space_group_name_Hall '-P 1'
_space_group_name_H-M_alt 'P -1'
_atom_sites_solution_hydrogens geom
_atom_sites_solution_primary dual
_audit_creation_date 2021-08-30
_audit_creation_method
;
Olex2 1.5
(compiled 2021.08.20 svn.r13c46975 for OlexSys, GUI svn.r6392)
;
_audit_update_record
;
2022-08-08 deposited with the CCDC.	2022-10-25 downloaded from the CCDC.
;
_cell_angle_alpha 104.669(9)
_cell_angle_beta 93.989(10)
_cell_angle_gamma 99.942(10)
_cell_formula_units_Z 4
_cell_length_a 10.2341(13)
_cell_length_b 13.1050(13)
_cell_length_c 24.026(3)
_cell_measurement_reflns_used 2366
_cell_measurement_temperature 99.9(5)
_cell_measurement_theta_max 24.8220
_cell_measurement_theta_min 3.6210
_cell_volume 3048.7(6)
_computing_cell_refinement 'CrysAlisPro 1.171.40.84a (Rigaku OD, 2020)'
_computing_data_collection 'CrysAlisPro 1.171.40.84a (Rigaku OD, 2020)'
_computing_data_reduction 'CrysAlisPro 1.171.40.84a (Rigaku OD, 2020)'
_computing_molecular_graphics 'Olex2 1.5 (Dolomanov et al., 2009)'
_computing_publication_material 'Olex2 1.5 (Dolomanov et al., 2009)'
_computing_structure_refinement 'SHELXL 2018/1 (Sheldrick, 2015)'
_computing_structure_solution 'SHELXT  (Sheldrick, 2015)'
_diffrn_ambient_environment N~2~
_diffrn_ambient_temperature 99.9(5)
_diffrn_detector 'CCD plate'
_diffrn_detector_area_resol_mean 8.0714
_diffrn_detector_type Eos
_diffrn_measured_fraction_theta_full 0.994
_diffrn_measured_fraction_theta_max 0.994
_diffrn_measurement_details
;
List of Runs (angles in degrees, time in seconds):

  # Type    Start    End  Width  t~exp~   \w     \q     \k     \f   Frames
#--------------------------------------------------------------------------
  1  \w    -32.00  12.00   1.00    5.00    --  -18.04 -77.00-150.00   44
  2  \w    -42.00  12.00   1.00    5.00    --  -18.04 -77.00  90.00   54
  3  \w     39.00  92.00   1.00    5.00    --   19.45 178.00 -60.00   53
  4  \w    -48.00  45.00   1.00    5.00    --   19.45 -37.00 -90.00   93
  5  \w     -6.00  90.00   1.00    5.00    --   19.45  37.00  90.00   96
;
_diffrn_measurement_device 'four-circle diffractometer'
_diffrn_measurement_device_type 'SuperNova, Single source at offset/far, Eos'
_diffrn_measurement_method '\w scans'
_diffrn_orient_matrix_type 'CrysAlisPro convention (1999,Acta A55,543-557)'
_diffrn_orient_matrix_UB_11 -0.0177469000
_diffrn_orient_matrix_UB_12 -0.0389490000
_diffrn_orient_matrix_UB_13 -0.0271996000
_diffrn_orient_matrix_UB_21 -0.0028023000
_diffrn_orient_matrix_UB_22 -0.0417100000
_diffrn_orient_matrix_UB_23 0.0140574000
_diffrn_orient_matrix_UB_31 -0.0685517000
_diffrn_orient_matrix_UB_32 0.0001567000
_diffrn_orient_matrix_UB_33 0.0026893000
_diffrn_radiation_monochromator mirror
_diffrn_radiation_probe x-ray
_diffrn_radiation_type 'Mo K\a'
_diffrn_radiation_wavelength 0.71073
_diffrn_reflns_av_unetI/netI 0.1873
_diffrn_reflns_Laue_measured_fraction_full 0.994
_diffrn_reflns_Laue_measured_fraction_max 0.994
_diffrn_reflns_limit_h_max 12
_diffrn_reflns_limit_h_min -11
_diffrn_reflns_limit_k_max 15
_diffrn_reflns_limit_k_min -15
_diffrn_reflns_limit_l_max 25
_diffrn_reflns_limit_l_min -28
_diffrn_reflns_number 16786
_diffrn_reflns_point_group_measured_fraction_full 0.994
_diffrn_reflns_point_group_measured_fraction_max 0.994
_diffrn_reflns_theta_full 25.242
_diffrn_reflns_theta_max 25.350
_diffrn_reflns_theta_min 3.278
_diffrn_source 'micro-focus sealed X-ray tube'
_diffrn_source_type 'SuperNova (Mo) X-ray Source'
_exptl_absorpt_coefficient_mu 0.113
_exptl_absorpt_correction_T_max 1.00000
_exptl_absorpt_correction_T_min 0.86702
_exptl_absorpt_correction_type multi-scan
_exptl_absorpt_process_details
;
CrysAlisPro 1.171.40.84a (Rigaku Oxford Diffraction, 2020)
Empirical absorption correction using spherical harmonics,
implemented in SCALE3 ABSPACK scaling algorithm.
;
_exptl_crystal_colour 'clear light colourless'
_exptl_crystal_colour_lustre clear
_exptl_crystal_colour_modifier light
_exptl_crystal_colour_primary colourless
_exptl_crystal_density_diffrn 1.335
_exptl_crystal_description needle
_exptl_crystal_F_000 1296
_exptl_crystal_recrystallization_method 'Re-crystallisation from solvent: acetonitrile'
_exptl_crystal_size_max 0.41
_exptl_crystal_size_mid 0.21
_exptl_crystal_size_min 0.16
_refine_diff_density_max 0.298
_refine_diff_density_min -0.310
_refine_diff_density_rms 0.069
_refine_ls_extinction_method none
_refine_ls_goodness_of_fit_ref 0.814
_refine_ls_hydrogen_treatment constr
_refine_ls_matrix_type full
_refine_ls_number_parameters 781
_refine_ls_number_reflns 16786
_refine_ls_number_restraints 174
_refine_ls_restrained_S_all 0.816
_refine_ls_R_factor_all 0.1530
_refine_ls_R_factor_gt 0.0659
_refine_ls_shift/su_max 0.000
_refine_ls_shift/su_mean 0.000
_refine_ls_structure_factor_coef Fsqd
_refine_ls_weighting_details 'w=1/[\s^2^(Fo^2^)+(0.0459P)^2^] where P=(Fo^2^+2Fc^2^)/3'
_refine_ls_weighting_scheme calc
_refine_ls_wR_factor_gt 0.1254
_refine_ls_wR_factor_ref 0.1413
_reflns_Friedel_coverage 0.000
_reflns_number_gt 6800
_reflns_number_total 16786
_reflns_threshold_expression 'I > 2\s(I)'
_twin_special_details
;
Component 2 rotated by 3.5200\% 
around [0.20 0.83 -0.51] (reciprocal) or [0.51 0.86 -0.01] (direct)
;
_cod_data_source_file d2sc04716k2.cif
_cod_data_source_block s5691a_twin1_hklf4
_cod_depositor_comments
;
The following automatic conversions were performed:

data item '_chemical_melting_point' value '421-423' was changed to
'422.0(10)' -- the average value was taken and precision was
estimated.

Automatic conversion script
Id: cif_fix_values 7556 2019-12-06 15:28:31Z antanas 
;
_cod_original_cell_volume 3048.6(6)
_cod_database_code 1567853
_shelx_shelxl_version_number 2018/1
_shelx_space_group_comment
;
The symmetry employed for this shelxl refinement is uniquely defined
by the following loop, which should always be used as a source of
symmetry information in preference to the above space-group names.
They are only intended as comments.
;
_shelx_estimated_absorpt_t_max 0.982
_shelx_estimated_absorpt_t_min 0.955
_olex2_refinement_description
;
1. Twinned data refinement
 Scales: 0.57899
 0.42101
2. Uiso/Uaniso restraints and constraints
C35 \\sim C32 \\sim C31 \\sim C33 \\sim C34: within 2A with sigma of 0.04 and
sigma for terminal atoms of 0.08 within 2A
N7 \\sim C5 \\sim C3 \\sim N4: within 2A with sigma of 0.002 and sigma for
terminal atoms of 0.004 within 2A
C8 \\sim N7 \\sim C5 \\sim N4 \\sim C3 \\sim C2: within 2A with sigma of 0.002
and sigma for terminal atoms of 0.004 within 2A
N1 \\sim C36 \\sim N38 \\sim C39 \\sim C40 \\sim C41: within 2A with sigma of
0.002 and sigma for terminal atoms of 0.004 within 2A
O126 \\sim C125 \\sim N127 \\sim C128 \\sim N124: within 2A with sigma of 0.002
and sigma for terminal atoms of 0.004 within 2A
C35 \\sim C32 \\sim C33 \\sim C31: within 2A with sigma of 0.02 and sigma for
terminal atoms of 0.04 within 2A
Uanis(N4) \\sim Ueq, Uanis(N7) \\sim Ueq, Uanis(N38) \\sim Ueq, Uanis(N1) \\sim
Ueq, Uanis(N24) \\sim Ueq, Uanis(N104) \\sim Ueq: with sigma of 0.002 and sigma
for terminal atoms of 0.004
Uanis(C113) \\sim Ueq: with sigma of 0.002 and sigma for terminal atoms of 0.004
3. Others
 Sof(H30C)=Sof(H30D)=Sof(H35D)=Sof(H35E)=Sof(H35F)=Sof(C33)=Sof(H33A)=
 Sof(H33B)=Sof(C34)=Sof(H34A)=Sof(H34B)=1-FVAR(1)
 Sof(H30A)=Sof(H30B)=Sof(H35A)=Sof(H35B)=Sof(H35C)=Sof(C32)=Sof(H32A)=
 Sof(H32B)=Sof(C31)=Sof(H31A)=Sof(H31B)=FVAR(1)
4.a Secondary CH2 refined with riding coordinates:
 C3(H3A,H3B), C103(H10A,H10B), C2(H2A,H2B), C129(H12A,H12B), C102(H10C,H10D),
 C23(H23A,H23B), C123(H12C,H12D), C22(H22A,H22B), C39(H39A,H39B), C28(H28A,
 H28B), C128(H12E,H12F), C137(H13A,H13B), C138(H13C,H13D), C40(H40A,H40B),
 C41(H41A,H41B), C139(H13E,H13F), C131(H13G,H13H), C43(H43A,H43B), C140(H14A,
 H14B), C130(H13I,H13J), C132(H13N,H13O), C122(H12G,H12H), C42(H42A,H42B),
 C29(H29A,H29B), C30(H30A,H30B), C30(H30C,H30D), C141(H14F,H14G), C32(H32A,
 H32B), C31(H31A,H31B), C33(H33A,H33B), C34(H34A,H34B)
4.b Aromatic/amide H refined with riding coordinates:
 N7(H7), N24(H24), N107(H107), N124(H124), N38(H38), N104(H104), N4(H4),
 N127(H127), N136(H136), N27(H27), C9(H9), C113(H113), C13(H13), C11(H11),
 C111(H111), C109(H109)
4.c Idealised Me refined as rotating group:
 C133(H13K,H13L,H13M), C142(H14C,H14D,H14E), C44(H44A,H44B,H44C), C35(H35A,
 H35B,H35C), C35(H35D,H35E,H35F)
;
_olex2_submission_special_instructions 'No special instructions were received'
_oxdiff_exptl_absorpt_empirical_details
;
Empirical correction (ABSPACK) includes:
- Absorption correction using spherical harmonics
- Frame scaling
;
_oxdiff_exptl_absorpt_empirical_full_max 1.395
_oxdiff_exptl_absorpt_empirical_full_min 0.616
_oxdiff_twin_integration_method simultaneous
_oxdiff_twin_items 2

loop_
_space_group_symop_operation_xyz
'x, y, z'
'-x, -y, -z'

loop_
_atom_site_label
_atom_site_type_symbol
_atom_site_fract_x
_atom_site_fract_y
_atom_site_fract_z
_atom_site_U_iso_or_equiv
_atom_site_adp_type
_atom_site_occupancy
_atom_site_site_symmetry_order
_atom_site_calc_flag
_atom_site_refinement_flags_posn
_atom_site_refinement_flags_adp
_atom_site_refinement_flags_occupancy
_atom_site_disorder_assembly
_atom_site_disorder_group
F19 F -0.3450(3) -0.1695(2) 0.68731(11) 0.0229(8) Uani 1 1 d . . . . .
F120 F 1.3770(3) 0.6749(2) 0.80687(11) 0.0250(8) Uani 1 1 d . . . . .
F20 F -0.3477(3) -0.2113(2) 0.59462(11) 0.0285(8) Uani 1 1 d . . . . .
F121 F 1.2113(3) 0.7306(3) 0.84704(13) 0.0312(8) Uani 1 1 d . . . . .
F21 F -0.1741(3) -0.2178(3) 0.64922(12) 0.0320(8) Uani 1 1 d . . . . .
F119 F 1.3886(3) 0.7271(2) 0.89950(11) 0.0280(8) Uani 1 1 d . . . . .
O106 O 0.9104(3) 0.1926(3) 0.80784(13) 0.0181(9) Uani 1 1 d . . . . .
O37 O 0.3764(3) 0.6759(3) 0.67933(13) 0.0158(9) Uani 1 1 d . . . . .
F17 F -0.4436(3) 0.1928(3) 0.65388(12) 0.0359(9) Uani 1 1 d . . . . .
O135 O 0.6453(3) -0.1661(3) 0.81553(13) 0.0173(9) Uani 1 1 d . . . . .
F116 F 1.4854(3) 0.3326(3) 0.85595(13) 0.0411(10) Uani 1 1 d . . . . .
O6 O 0.1234(3) 0.3266(3) 0.70271(12) 0.0162(9) Uani 1 1 d . . . . .
F16 F -0.3931(3) 0.1551(3) 0.56763(12) 0.0416(10) Uani 1 1 d . . . . .
O26 O 0.7184(3) 0.4888(3) 0.80650(13) 0.0201(9) Uani 1 1 d . . . . .
O126 O 0.3162(3) 0.0248(3) 0.68900(13) 0.0188(8) Uani 1 1 d . U . . .
F15 F -0.2815(3) 0.2946(3) 0.63015(15) 0.0465(10) Uani 1 1 d . . . . .
F115 F 1.4192(3) 0.3586(3) 0.93957(13) 0.0533(11) Uani 1 1 d . . . . .
F117 F 1.3215(3) 0.2229(3) 0.87222(15) 0.0503(10) Uani 1 1 d . . . . .
N7 N 0.1092(4) 0.1452(3) 0.69196(14) 0.0135(8) Uani 1 1 d . U . . .
H7 H 0.155181 0.098844 0.697572 0.016 Uiso 1 1 calc R U . . .
N24 N 0.6661(4) 0.6122(3) 0.76098(15) 0.0179(11) Uani 1 1 d . U . . .
H24 H 0.641468 0.672970 0.765130 0.022 Uiso 1 1 calc R U . . .
N107 N 0.9244(4) 0.3735(3) 0.81894(15) 0.0149(10) Uani 1 1 d . . . . .
H107 H 0.877612 0.420786 0.815914 0.018 Uiso 1 1 calc R U . . .
N1 N 0.4379(4) 0.5128(3) 0.66857(15) 0.0141(9) Uani 1 1 d . U . . .
N101 N 0.5883(4) -0.0008(3) 0.83047(16) 0.0141(10) Uani 1 1 d . . . . .
N124 N 0.3659(3) -0.0989(3) 0.73455(15) 0.0145(9) Uani 1 1 d . U . . .
H124 H 0.391013 -0.159362 0.730914 0.017 Uiso 1 1 calc R U . . .
N38 N 0.2209(4) 0.5333(4) 0.68470(14) 0.0167(8) Uani 1 1 d . U . . .
H38 H 0.202022 0.465559 0.681972 0.020 Uiso 1 1 calc R U . . .
N104 N 0.7215(4) 0.2568(3) 0.79524(14) 0.0147(10) Uani 1 1 d . U . . .
H104 H 0.686147 0.311145 0.793628 0.018 Uiso 1 1 calc R U . . .
N4 N 0.3127(4) 0.2615(3) 0.71171(14) 0.0153(8) Uani 1 1 d . U . . .
H4 H 0.348772 0.207777 0.713785 0.018 Uiso 1 1 calc R U . . .
N127 N 0.3599(4) -0.1352(3) 0.63595(15) 0.0156(8) Uani 1 1 d . U . . .
H127 H 0.400457 -0.187210 0.636721 0.019 Uiso 1 1 calc R U . . .
N136 N 0.8049(4) -0.0229(3) 0.81420(15) 0.0151(10) Uani 1 1 d . . . . .
H136 H 0.825287 0.045184 0.818050 0.018 Uiso 1 1 calc R U . . .
N27 N 0.6770(4) 0.6477(3) 0.85905(15) 0.0167(10) Uani 1 1 d . . . . .
H27 H 0.647275 0.704795 0.857989 0.020 Uiso 1 1 calc R U . . .
C8 C -0.0285(5) 0.1061(4) 0.67345(19) 0.0112(10) Uani 1 1 d . U . . .
C9 C -0.1130(4) 0.1713(4) 0.65908(18) 0.0139(13) Uani 1 1 d . . . . .
H9 H -0.080779 0.243834 0.662909 0.017 Uiso 1 1 calc R U . . .
C108 C 1.0621(5) 0.4118(4) 0.83497(19) 0.0139(12) Uani 1 1 d . . . . .
C110 C 1.2822(5) 0.3934(4) 0.8662(2) 0.0130(12) Uani 1 1 d . . . . .
C10 C -0.2471(5) 0.1247(4) 0.63881(19) 0.0136(13) Uani 1 1 d . . . . .
C25 C 0.6893(5) 0.5794(5) 0.8084(2) 0.0151(12) Uani 1 1 d . . . . .
C105 C 0.8558(5) 0.2699(5) 0.80758(19) 0.0153(12) Uani 1 1 d . . . . .
C113 C 1.1140(5) 0.5172(4) 0.83655(18) 0.0150(13) Uani 1 1 d . U . . .
H113 H 1.057562 0.559971 0.826649 0.018 Uiso 1 1 calc R U . . .
C3 C 0.3952(5) 0.3659(4) 0.71861(18) 0.0147(9) Uani 1 1 d . U . . .
H3A H 0.485065 0.365692 0.734299 0.018 Uiso 1 1 calc R U . . .
H3B H 0.360596 0.419311 0.746303 0.018 Uiso 1 1 calc R U . . .
C14 C -0.3412(5) 0.1926(5) 0.6226(2) 0.0170(13) Uani 1 1 d . . . . .
C112 C 1.2488(5) 0.5602(4) 0.85265(19) 0.0151(13) Uani 1 1 d . . . . .
C18 C -0.2716(5) -0.1607(5) 0.6446(2) 0.0224(14) Uani 1 1 d . . . . .
C118 C 1.3050(5) 0.6711(5) 0.8514(2) 0.0176(13) Uani 1 1 d . . . . .
C13 C -0.0799(5) -0.0014(4) 0.66849(18) 0.0137(12) Uani 1 1 d . . . . .
H13 H -0.023965 -0.044403 0.678519 0.016 Uiso 1 1 calc R U . . .
C11 C -0.2986(5) 0.0179(4) 0.63382(18) 0.0150(13) Uani 1 1 d . . . . .
H11 H -0.388240 -0.011168 0.620716 0.018 Uiso 1 1 calc R U . . .
C134 C 0.6788(5) -0.0685(4) 0.81943(19) 0.0128(12) Uani 1 1 d . . . . .
C103 C 0.6374(4) 0.1505(4) 0.78473(19) 0.0163(12) Uani 1 1 d . . . . .
H10A H 0.673834 0.098995 0.756647 0.020 Uiso 1 1 calc R U . . .
H10B H 0.548547 0.151791 0.768401 0.020 Uiso 1 1 calc R U . . .
C2 C 0.4009(5) 0.3978(4) 0.66160(19) 0.0166(11) Uani 1 1 d . U . . .
H2A H 0.464749 0.362561 0.639926 0.020 Uiso 1 1 calc R U . . .
H2B H 0.313982 0.371222 0.638803 0.020 Uiso 1 1 calc R U . . .
C12 C -0.2128(5) -0.0456(4) 0.64892(19) 0.0105(12) Uani 1 1 d . . . . .
C111 C 1.3347(5) 0.4970(4) 0.86733(19) 0.0156(13) Uani 1 1 d . . . . .
H111 H 1.425666 0.524757 0.877635 0.019 Uiso 1 1 calc R U . . .
C5 C 0.1773(5) 0.2483(4) 0.7019(2) 0.0143(9) Uani 1 1 d . U . . .
C129 C 0.1568(4) -0.1427(4) 0.57119(18) 0.0186(13) Uani 1 1 d . . . . .
H12A H 0.121901 -0.210049 0.579680 0.022 Uiso 1 1 calc R U . . .
H12B H 0.127857 -0.085929 0.599034 0.022 Uiso 1 1 calc R U . . .
C102 C 0.6279(5) 0.1141(4) 0.84027(18) 0.0144(12) Uani 1 1 d . . . . .
H10C H 0.714105 0.138201 0.863736 0.017 Uiso 1 1 calc R U . . .
H10D H 0.563901 0.148806 0.862143 0.017 Uiso 1 1 calc R U . . .
C125 C 0.3449(5) -0.0657(4) 0.6868(2) 0.0143(9) Uani 1 1 d . U . . .
C23 C 0.6800(4) 0.5517(4) 0.70313(18) 0.0169(13) Uani 1 1 d . . . . .
H23A H 0.678298 0.477333 0.702837 0.020 Uiso 1 1 calc R U . . .
H23B H 0.766155 0.580072 0.692796 0.020 Uiso 1 1 calc R U . . .
C123 C 0.3481(4) -0.0378(4) 0.79189(18) 0.0155(13) Uani 1 1 d . . . . .
H12C H 0.260119 -0.064832 0.800990 0.019 Uiso 1 1 calc R U . . .
H12D H 0.353146 0.036954 0.792258 0.019 Uiso 1 1 calc R U . . .
C22 C 0.5715(5) 0.5555(4) 0.65813(19) 0.0175(13) Uani 1 1 d . . . . .
H22A H 0.576434 0.629556 0.657107 0.021 Uiso 1 1 calc R U . . .
H22B H 0.587943 0.514926 0.620390 0.021 Uiso 1 1 calc R U . . .
C39 C 0.1189(5) 0.5980(4) 0.69646(19) 0.0173(9) Uani 1 1 d . U . . .
H39A H 0.160170 0.668266 0.721646 0.021 Uiso 1 1 calc R U . . .
H39B H 0.053629 0.564222 0.717026 0.021 Uiso 1 1 calc R U . . .
C36 C 0.3468(5) 0.5800(4) 0.6780(2) 0.0156(9) Uani 1 1 d . U . . .
C109 C 1.1484(5) 0.3471(4) 0.85020(18) 0.0145(13) Uani 1 1 d . . . . .
H109 H 1.116241 0.275815 0.849454 0.017 Uiso 1 1 calc R U . . .
C114 C 1.3753(6) 0.3265(5) 0.8833(2) 0.0264(15) Uani 1 1 d . . . . .
C28 C 0.7109(5) 0.6313(5) 0.91559(19) 0.0225(14) Uani 1 1 d . . . . .
H28A H 0.676978 0.556695 0.914066 0.027 Uiso 1 1 calc R U . . .
H28B H 0.666274 0.675441 0.943894 0.027 Uiso 1 1 calc R U . . .
C128 C 0.3088(4) -0.1233(4) 0.58038(18) 0.0167(10) Uani 1 1 d . U . . .
H12E H 0.339631 -0.173703 0.549556 0.020 Uiso 1 1 calc R U . . .
H12F H 0.344805 -0.051196 0.578006 0.020 Uiso 1 1 calc R U . . .
C137 C 0.9063(5) -0.0884(4) 0.80212(19) 0.0188(13) Uani 1 1 d . . . . .
H13A H 0.972866 -0.053864 0.782367 0.023 Uiso 1 1 calc R U . . .
H13B H 0.864787 -0.157782 0.776080 0.023 Uiso 1 1 calc R U . . .
C138 C 0.9752(5) -0.1058(5) 0.85549(19) 0.0217(14) Uani 1 1 d . . . . .
H13C H 0.907510 -0.135881 0.876385 0.026 Uiso 1 1 calc R U . . .
H13D H 1.030140 -0.158903 0.843310 0.026 Uiso 1 1 calc R U . . .
C40 C 0.0469(5) 0.6126(4) 0.64216(19) 0.0174(9) Uani 1 1 d . U . . .
H40A H 0.112989 0.641873 0.620338 0.021 Uiso 1 1 calc R U . . .
H40B H -0.009362 0.664836 0.653757 0.021 Uiso 1 1 calc R U . . .
C41 C -0.0396(5) 0.5090(4) 0.60236(19) 0.0170(10) Uani 1 1 d . U . . .
H41A H -0.095267 0.472099 0.625167 0.020 Uiso 1 1 calc R U . . .
H41B H 0.017528 0.461602 0.584185 0.020 Uiso 1 1 calc R U . . .
C139 C 1.0615(5) -0.0075(4) 0.89655(19) 0.0223(14) Uani 1 1 d . . . . .
H13E H 1.005076 0.042010 0.913003 0.027 Uiso 1 1 calc R U . . .
H13F H 1.122268 0.028028 0.874912 0.027 Uiso 1 1 calc R U . . .
C131 C -0.0568(5) -0.1562(5) 0.50952(19) 0.0250(14) Uani 1 1 d . . . . .
H13G H -0.094296 -0.221247 0.519747 0.030 Uiso 1 1 calc R U . . .
H13H H -0.074532 -0.095735 0.538813 0.030 Uiso 1 1 calc R U . . .
C43 C -0.2232(5) 0.4355(5) 0.5159(2) 0.0254(15) Uani 1 1 d . . . . .
H43A H -0.276483 0.398583 0.539371 0.031 Uiso 1 1 calc R U . . .
H43B H -0.171142 0.386397 0.494975 0.031 Uiso 1 1 calc R U . . .
C140 C 1.1426(5) -0.0312(5) 0.9457(2) 0.0256(15) Uani 1 1 d . . . . .
H14A H 1.081159 -0.063419 0.968284 0.031 Uiso 1 1 calc R U . . .
H14B H 1.194723 -0.083964 0.928981 0.031 Uiso 1 1 calc R U . . .
C130 C 0.0954(4) -0.1472(4) 0.51148(19) 0.0203(13) Uani 1 1 d . . . . .
H13I H 0.114765 -0.208782 0.483524 0.024 Uiso 1 1 calc R U . . .
H13J H 0.134369 -0.082801 0.500988 0.024 Uiso 1 1 calc R U . . .
C133 C -0.2770(5) -0.1601(5) 0.4551(2) 0.0307(15) Uani 1 1 d . . . . .
H13K H -0.317366 -0.155403 0.418745 0.046 Uiso 1 1 calc R U . . .
H13L H -0.288645 -0.100023 0.485515 0.046 Uiso 1 1 calc R U . . .
H13M H -0.318701 -0.225843 0.462678 0.046 Uiso 1 1 calc R U . . .
C132 C -0.1281(5) -0.1585(4) 0.45232(19) 0.0261(13) Uani 1 1 d . . . . .
H13N H -0.116867 -0.221825 0.423233 0.031 Uiso 1 1 calc R U . . .
H13O H -0.088235 -0.095660 0.440613 0.031 Uiso 1 1 calc R U . . .
C122 C 0.4534(4) -0.0449(4) 0.83801(19) 0.0171(13) Uani 1 1 d . . . . .
H12G H 0.433855 -0.006914 0.875748 0.021 Uiso 1 1 calc R U . . .
H12H H 0.447596 -0.119786 0.837521 0.021 Uiso 1 1 calc R U . . .
C42 C -0.1284(5) 0.5341(4) 0.55542(19) 0.0209(14) Uani 1 1 d . . . . .
H42A H -0.180719 0.585202 0.574042 0.025 Uiso 1 1 calc R U . . .
H42B H -0.071599 0.568176 0.531875 0.025 Uiso 1 1 calc R U . . .
C29 C 0.8598(5) 0.6582(5) 0.93591(19) 0.0268(15) Uani 1 1 d . . . . .
H29A H 0.903930 0.609252 0.909945 0.032 Uiso 1 1 calc R U . . .
H29B H 0.895985 0.730669 0.934210 0.032 Uiso 1 1 calc R U . . .
C30 C 0.8894(5) 0.6502(5) 0.99711(19) 0.0306(16) Uani 1 1 d . . . . .
H30A H 0.869650 0.575011 0.996937 0.037 Uiso 0.453(15) 1 calc R U P A 1
H30B H 0.830351 0.686787 1.021293 0.037 Uiso 0.453(15) 1 calc R U P A 1
H30C H 0.822146 0.594239 1.003924 0.037 Uiso 0.547(15) 1 calc R U P A 2
H30D H 0.883711 0.717687 1.024199 0.037 Uiso 0.547(15) 1 calc R U P A 2
C142 C 1.3179(5) 0.0361(5) 1.0324(2) 0.0383(18) Uani 1 1 d . . . . .
H14C H 1.371284 -0.013661 1.014492 0.057 Uiso 1 1 calc R U . . .
H14D H 1.259367 0.003573 1.055301 0.057 Uiso 1 1 calc R U . . .
H14E H 1.375235 0.099961 1.056756 0.057 Uiso 1 1 calc R U . . .
C44 C -0.3166(5) 0.4648(5) 0.4721(2) 0.0376(18) Uani 1 1 d . . . . .
H44A H -0.264497 0.498326 0.447481 0.056 Uiso 1 1 calc R U . . .
H44B H -0.368012 0.513768 0.492535 0.056 Uiso 1 1 calc R U . . .
H44C H -0.375762 0.400789 0.448951 0.056 Uiso 1 1 calc R U . . .
C35 C 1.2798(5) 0.6838(5) 1.0205(2) 0.0422(18) Uani 1 1 d . U . . .
H35A H 1.334394 0.637162 1.000515 0.063 Uiso 0.453(15) 1 calc R U P A 1
H35B H 1.276832 0.676863 1.059232 0.063 Uiso 0.453(15) 1 calc R U P A 1
H35C H 1.317104 0.756907 1.021826 0.063 Uiso 0.453(15) 1 calc R U P A 1
H35D H 1.289584 0.624834 0.988934 0.063 Uiso 0.547(15) 1 calc R U P A 2
H35E H 1.281714 0.662071 1.055767 0.063 Uiso 0.547(15) 1 calc R U P A 2
H35F H 1.351798 0.743574 1.024090 0.063 Uiso 0.547(15) 1 calc R U P A 2
C141 C 1.2363(5) 0.0651(5) 0.9861(2) 0.0345(17) Uani 1 1 d . . . . .
H14F H 1.296129 0.099320 0.963691 0.041 Uiso 1 1 calc R U . . .
H14G H 1.184379 0.116791 1.004540 0.041 Uiso 1 1 calc R U . . .
C32 C 1.1358(15) 0.6519(15) 0.9878(6) 0.026(4) Uani 0.453(15) 1 d . U P A 1
H32A H 1.135672 0.676689 0.953054 0.031 Uiso 0.453(15) 1 calc R U P A 1
H32B H 1.109029 0.574148 0.976111 0.031 Uiso 0.453(15) 1 calc R U P A 1
C31 C 1.0358(13) 0.6988(15) 1.0244(6) 0.023(4) Uani 0.453(15) 1 d . U P A 1
H31A H 1.052232 0.776033 1.029714 0.028 Uiso 0.453(15) 1 calc R U P A 1
H31B H 1.048239 0.686129 1.062297 0.028 Uiso 0.453(15) 1 calc R U P A 1
C33 C 1.0321(11) 0.6242(12) 1.0090(5) 0.028(3) Uani 0.547(15) 1 d . U P A 2
H33A H 1.040311 0.608706 1.046318 0.034 Uiso 0.547(15) 1 calc R U P A 2
H33B H 1.041160 0.560539 0.979586 0.034 Uiso 0.547(15) 1 calc R U P A 2
C34 C 1.1442(14) 0.7175(14) 1.0086(6) 0.035(4) Uani 0.547(15) 1 d . U P A 2
H34A H 1.137321 0.781513 1.038245 0.042 Uiso 0.547(15) 1 calc R U P A 2
H34B H 1.137942 0.733327 0.971256 0.042 Uiso 0.547(15) 1 calc R U P A 2

loop_
_atom_site_aniso_label
_atom_site_aniso_U_11
_atom_site_aniso_U_22
_atom_site_aniso_U_33
_atom_site_aniso_U_23
_atom_site_aniso_U_13
_atom_site_aniso_U_12
F19 0.0221(18) 0.017(2) 0.0321(17) 0.0117(15) 0.0096(14) -0.0004(16)
F120 0.028(2) 0.018(2) 0.0286(16) 0.0094(15) 0.0070(14) -0.0026(16)
F20 0.037(2) 0.013(2) 0.0288(16) 0.0020(15) -0.0055(14) -0.0040(16)
F121 0.0141(18) 0.012(2) 0.071(2) 0.0155(18) 0.0044(15) 0.0076(16)
F21 0.021(2) 0.013(2) 0.064(2) 0.0113(17) 0.0034(16) 0.0076(16)
F119 0.032(2) 0.016(2) 0.0294(16) 0.0030(16) -0.0056(14) -0.0041(16)
O106 0.013(2) 0.006(2) 0.036(2) 0.0062(18) 0.0003(16) 0.0045(18)
O37 0.016(2) 0.005(2) 0.0284(19) 0.0087(17) 0.0002(15) 0.0004(18)
F17 0.024(2) 0.048(3) 0.057(2) 0.0319(19) 0.0228(16) 0.0303(19)
O135 0.019(2) 0.008(2) 0.027(2) 0.0087(18) 0.0014(15) 0.0038(19)
F116 0.029(2) 0.042(3) 0.077(2) 0.042(2) 0.0287(18) 0.0256(19)
O6 0.015(2) 0.006(2) 0.0300(19) 0.0085(17) 0.0020(15) 0.0031(17)
F16 0.048(2) 0.053(3) 0.0336(19) 0.0146(19) -0.0041(15) 0.036(2)
O26 0.020(2) 0.008(2) 0.033(2) 0.0065(18) -0.0022(16) 0.0072(19)
O126 0.016(2) 0.009(2) 0.0335(18) 0.0080(17) 0.0000(15) 0.0068(17)
F15 0.019(2) 0.021(2) 0.109(3) 0.037(2) -0.0061(18) 0.0045(18)
F115 0.057(2) 0.074(3) 0.039(2) 0.019(2) -0.0069(17) 0.039(2)
F117 0.023(2) 0.023(3) 0.109(3) 0.030(2) -0.0090(18) 0.0061(19)
N7 0.0110(15) 0.0089(15) 0.0230(14) 0.0072(13) 0.0003(12) 0.0043(13)
N24 0.0199(19) 0.014(2) 0.0221(18) 0.0067(16) -0.0001(15) 0.0062(16)
N107 0.010(2) 0.005(3) 0.032(2) 0.007(2) 0.0021(19) 0.005(2)
N1 0.0142(16) 0.0090(17) 0.0202(15) 0.0061(14) 0.0026(13) 0.0018(14)
N101 0.005(2) 0.007(3) 0.032(2) 0.007(2) 0.0045(19) 0.003(2)
N124 0.0144(19) 0.009(2) 0.0228(18) 0.0052(16) 0.0029(16) 0.0091(17)
N38 0.0162(15) 0.0108(16) 0.0248(14) 0.0069(13) 0.0017(13) 0.0038(13)
N104 0.0134(19) 0.0102(19) 0.0225(17) 0.0068(15) -0.0025(15) 0.0062(16)
N4 0.0138(15) 0.0090(15) 0.0253(13) 0.0076(13) -0.0013(12) 0.0053(13)
N127 0.0158(18) 0.0114(19) 0.0227(16) 0.0051(15) 0.0023(15) 0.0097(16)
N136 0.009(2) 0.007(3) 0.031(2) 0.007(2) 0.0015(19) 0.005(2)
N27 0.018(3) 0.017(3) 0.015(2) 0.005(2) -0.0071(18) 0.007(2)
C8 0.009(2) 0.007(2) 0.0200(19) 0.0076(18) 0.0035(17) 0.0034(19)
C9 0.013(3) 0.010(3) 0.021(3) 0.011(2) 0.006(2) 0.001(3)
C108 0.006(3) 0.015(3) 0.020(3) 0.005(3) 0.004(2) 0.000(3)
C110 0.011(3) 0.009(3) 0.021(3) 0.006(3) 0.004(2) 0.005(3)
C10 0.011(3) 0.011(3) 0.019(3) 0.005(2) 0.004(2) 0.000(3)
C25 0.007(3) 0.019(4) 0.016(3) 0.002(3) -0.003(2) -0.001(3)
C105 0.016(3) 0.013(3) 0.017(3) 0.007(3) 0.004(2) -0.002(3)
C113 0.012(2) 0.014(2) 0.021(2) 0.0062(18) 0.0031(17) 0.0041(18)
C3 0.0118(19) 0.0078(19) 0.0257(17) 0.0069(16) -0.0010(16) 0.0031(17)
C14 0.012(3) 0.011(4) 0.034(3) 0.014(3) 0.003(3) 0.007(3)
C112 0.016(3) 0.015(4) 0.016(3) 0.007(3) 0.006(2) 0.000(3)
C18 0.023(4) 0.018(4) 0.025(3) 0.005(3) 0.002(3) 0.004(3)
C118 0.016(3) 0.015(4) 0.022(3) 0.005(3) 0.002(3) 0.005(3)
C13 0.020(3) 0.006(3) 0.020(3) 0.007(2) 0.008(2) 0.008(3)
C11 0.010(3) 0.016(4) 0.019(3) 0.003(3) 0.004(2) 0.003(3)
C134 0.019(3) 0.005(3) 0.014(3) 0.005(2) -0.003(2) 0.001(3)
C103 0.005(3) 0.011(3) 0.032(3) 0.005(3) 0.001(2) 0.000(2)
C2 0.013(2) 0.008(2) 0.028(2) 0.004(2) 0.0003(18) 0.001(2)
C12 0.006(3) 0.010(3) 0.017(3) 0.003(2) 0.005(2) 0.004(3)
C111 0.009(3) 0.017(4) 0.022(3) 0.006(3) 0.002(2) 0.003(3)
C5 0.0131(17) 0.0095(17) 0.0235(16) 0.0088(15) 0.0008(15) 0.0053(16)
C129 0.016(3) 0.019(4) 0.019(3) 0.005(3) -0.001(2) 0.000(3)
C102 0.013(3) 0.008(3) 0.023(3) 0.003(2) 0.004(2) 0.005(3)
C125 0.0115(18) 0.0103(18) 0.0244(17) 0.0058(16) 0.0034(15) 0.0088(16)
C23 0.010(3) 0.011(3) 0.028(3) 0.006(3) 0.001(2) -0.004(3)
C123 0.013(3) 0.006(3) 0.029(3) 0.004(3) 0.006(2) 0.006(3)
C22 0.019(3) 0.012(3) 0.020(3) 0.004(3) 0.004(2) -0.002(3)
C39 0.0161(18) 0.0104(19) 0.0277(17) 0.0074(16) 0.0033(16) 0.0050(17)
C36 0.0165(18) 0.0101(19) 0.0208(17) 0.0058(16) 0.0021(15) 0.0022(16)
C109 0.015(3) 0.006(3) 0.024(3) 0.005(3) 0.003(2) 0.005(3)
C114 0.020(4) 0.017(4) 0.041(4) 0.013(3) 0.004(3) -0.006(3)
C28 0.018(3) 0.024(4) 0.027(3) 0.008(3) 0.005(2) 0.005(3)
C128 0.018(2) 0.014(2) 0.020(2) 0.0065(19) 0.0010(18) 0.007(2)
C137 0.018(3) 0.011(3) 0.026(3) 0.001(3) 0.002(2) 0.005(3)
C138 0.023(3) 0.023(4) 0.020(3) 0.009(3) -0.004(2) 0.004(3)
C40 0.016(2) 0.010(2) 0.0298(19) 0.0086(17) 0.0024(16) 0.0068(17)
C41 0.016(2) 0.009(2) 0.030(2) 0.010(2) 0.0030(18) 0.006(2)
C139 0.023(3) 0.022(4) 0.023(3) 0.004(3) 0.005(2) 0.007(3)
C131 0.030(3) 0.019(4) 0.026(3) 0.004(3) 0.003(3) 0.008(3)
C43 0.016(3) 0.025(4) 0.036(3) 0.008(3) 0.006(3) 0.005(3)
C140 0.027(3) 0.030(4) 0.024(3) 0.013(3) 0.002(3) 0.009(3)
C130 0.018(3) 0.014(3) 0.029(3) 0.003(3) 0.005(2) 0.007(3)
C133 0.026(3) 0.026(4) 0.036(3) -0.001(3) 0.000(3) 0.010(3)
C132 0.028(3) 0.021(4) 0.029(3) 0.005(3) 0.003(3) 0.007(3)
C122 0.017(3) 0.009(3) 0.030(3) 0.011(3) 0.006(2) 0.006(3)
C42 0.020(3) 0.018(4) 0.025(3) 0.004(3) 0.006(2) 0.008(3)
C29 0.026(3) 0.032(4) 0.030(3) 0.019(3) 0.007(3) 0.011(3)
C30 0.025(3) 0.047(5) 0.024(3) 0.017(3) -0.002(3) 0.009(3)
C142 0.033(4) 0.044(5) 0.036(4) 0.010(3) -0.005(3) 0.009(4)
C44 0.035(4) 0.042(5) 0.031(3) 0.004(3) 0.001(3) 0.005(3)
C35 0.031(4) 0.058(5) 0.038(3) 0.008(3) 0.002(3) 0.018(4)
C141 0.036(4) 0.043(5) 0.022(3) 0.005(3) -0.006(3) 0.010(3)
C32 0.034(8) 0.025(8) 0.026(7) 0.018(7) 0.014(6) 0.004(8)
C31 0.026(8) 0.035(10) 0.023(7) 0.019(7) 0.011(6) 0.024(7)
C33 0.037(7) 0.021(8) 0.036(7) 0.019(6) 0.001(5) 0.012(6)
C34 0.044(8) 0.034(9) 0.030(7) 0.014(7) 0.000(6) 0.009(8)

loop_
_atom_type_symbol
_atom_type_description
_atom_type_scat_dispersion_real
_atom_type_scat_dispersion_imag
_atom_type_scat_source
C C 0.0033 0.0016 'International Tables Vol C Tables 4.2.6.8 and 6.1.1.4'
H H 0.0000 0.0000 'International Tables Vol C Tables 4.2.6.8 and 6.1.1.4'
F F 0.0171 0.0103 'International Tables Vol C Tables 4.2.6.8 and 6.1.1.4'
N N 0.0061 0.0033 'International Tables Vol C Tables 4.2.6.8 and 6.1.1.4'
O O 0.0106 0.0060 'International Tables Vol C Tables 4.2.6.8 and 6.1.1.4'

loop_
_geom_angle_atom_site_label_1
_geom_angle_atom_site_label_2
_geom_angle_atom_site_label_3
_geom_angle
_geom_angle_site_symmetry_1
_geom_angle_site_symmetry_3
_geom_angle_publ_flag
C8 N7 H7 116.4 . . ?
C5 N7 H7 116.4 . . ?
C5 N7 C8 127.1(4) . . ?
C25 N24 H24 118.1 . . ?
C25 N24 C23 123.8(5) . . ?
C23 N24 H24 118.1 . . ?
C108 N107 H107 116.1 . . ?
C105 N107 H107 116.1 . . ?
C105 N107 C108 127.7(5) . . ?
C22 N1 C2 118.1(4) . . ?
C36 N1 C2 122.5(4) . . ?
C36 N1 C22 118.9(4) . . ?
C134 N101 C102 121.9(4) . . ?
C134 N101 C122 119.0(4) . . ?
C102 N101 C122 118.8(4) . . ?
C125 N124 H124 118.4 . . ?
C125 N124 C123 123.1(4) . . ?
C123 N124 H124 118.4 . . ?
C39 N38 H38 120.0 . . ?
C36 N38 H38 120.0 . . ?
C36 N38 C39 120.1(4) . . ?
C105 N104 H104 120.1 . . ?
C105 N104 C103 119.8(4) . . ?
C103 N104 H104 120.1 . . ?
C3 N4 H4 120.1 . . ?
C5 N4 H4 120.1 . . ?
C5 N4 C3 119.7(4) . . ?
C125 N127 H127 119.3 . . ?
C125 N127 C128 121.3(4) . . ?
C128 N127 H127 119.3 . . ?
C134 N136 H136 119.8 . . ?
C134 N136 C137 120.5(4) . . ?
C137 N136 H136 119.8 . . ?
C25 N27 H27 117.9 . . ?
C25 N27 C28 124.2(5) . . ?
C28 N27 H27 117.9 . . ?
C9 C8 N7 122.3(5) . . ?
C13 C8 N7 118.2(5) . . ?
C13 C8 C9 119.5(5) . . ?
C8 C9 H9 120.8 . . ?
C8 C9 C10 118.5(5) . . ?
C10 C9 H9 120.8 . . ?
N107 C108 C109 122.5(5) . . ?
C113 C108 N107 118.3(5) . . ?
C113 C108 C109 119.3(5) . . ?
C111 C110 C109 123.4(5) . . ?
C111 C110 C114 118.0(5) . . ?
C109 C110 C114 118.6(5) . . ?
C9 C10 C14 119.9(5) . . ?
C11 C10 C9 122.2(5) . . ?
C11 C10 C14 117.9(5) . . ?
O26 C25 N24 122.9(5) . . ?
O26 C25 N27 121.1(4) . . ?
N24 C25 N27 116.0(5) . . ?
O106 C105 N107 123.4(5) . . ?
O106 C105 N104 121.7(5) . . ?
N104 C105 N107 114.9(5) . . ?
C108 C113 H113 119.5 . . ?
C108 C113 C112 121.0(5) . . ?
C112 C113 H113 119.5 . . ?
N4 C3 H3A 109.0 . . ?
N4 C3 H3B 109.0 . . ?
N4 C3 C2 112.8(4) . . ?
H3A C3 H3B 107.8 . . ?
C2 C3 H3A 109.0 . . ?
C2 C3 H3B 109.0 . . ?
F17 C14 F15 107.4(5) . . ?
F17 C14 C10 111.3(4) . . ?
F16 C14 F17 106.5(4) . . ?
F16 C14 F15 107.0(4) . . ?
F16 C14 C10 111.6(4) . . ?
F15 C14 C10 112.8(4) . . ?
C113 C112 C118 120.8(5) . . ?
C113 C112 C111 120.2(5) . . ?
C111 C112 C118 118.9(5) . . ?
F19 C18 F20 107.9(4) . . ?
F19 C18 F21 105.9(4) . . ?
F19 C18 C12 111.8(4) . . ?
F20 C18 F21 106.6(4) . . ?
F20 C18 C12 113.2(4) . . ?
F21 C18 C12 111.0(4) . . ?
F120 C118 F121 105.9(4) . . ?
F120 C118 F119 105.3(4) . . ?
F120 C118 C112 112.9(4) . . ?
F121 C118 C112 113.5(4) . . ?
F119 C118 F121 105.6(4) . . ?
F119 C118 C112 112.8(4) . . ?
C8 C13 H13 119.4 . . ?
C12 C13 C8 121.1(5) . . ?
C12 C13 H13 119.4 . . ?
C10 C11 H11 120.8 . . ?
C10 C11 C12 118.5(5) . . ?
C12 C11 H11 120.8 . . ?
O135 C134 N101 121.0(5) . . ?
O135 C134 N136 122.1(5) . . ?
N136 C134 N101 116.8(5) . . ?
N104 C103 H10A 109.2 . . ?
N104 C103 H10B 109.2 . . ?
N104 C103 C102 112.0(4) . . ?
H10A C103 H10B 107.9 . . ?
C102 C103 H10A 109.2 . . ?
C102 C103 H10B 109.2 . . ?
N1 C2 C3 114.4(4) . . ?
N1 C2 H2A 108.7 . . ?
N1 C2 H2B 108.7 . . ?
C3 C2 H2A 108.7 . . ?
C3 C2 H2B 108.7 . . ?
H2A C2 H2B 107.6 . . ?
C13 C12 C18 122.2(5) . . ?
C13 C12 C11 120.2(5) . . ?
C11 C12 C18 117.6(5) . . ?
C110 C111 C112 118.3(5) . . ?
C110 C111 H111 120.8 . . ?
C112 C111 H111 120.8 . . ?
O6 C5 N7 124.2(5) . . ?
O6 C5 N4 120.8(5) . . ?
N7 C5 N4 115.0(5) . . ?
H12A C129 H12B 107.4 . . ?
C128 C129 H12A 108.3 . . ?
C128 C129 H12B 108.3 . . ?
C130 C129 H12A 108.3 . . ?
C130 C129 H12B 108.3 . . ?
C130 C129 C128 116.0(3) . . ?
N101 C102 C103 114.1(4) . . ?
N101 C102 H10C 108.7 . . ?
N101 C102 H10D 108.7 . . ?
C103 C102 H10C 108.7 . . ?
C103 C102 H10D 108.7 . . ?
H10C C102 H10D 107.6 . . ?
O126 C125 N124 122.2(5) . . ?
O126 C125 N127 122.2(4) . . ?
N124 C125 N127 115.6(5) . . ?
N24 C23 H23A 109.0 . . ?
N24 C23 H23B 109.0 . . ?
N24 C23 C22 113.1(4) . . ?
H23A C23 H23B 107.8 . . ?
C22 C23 H23A 109.0 . . ?
C22 C23 H23B 109.0 . . ?
N124 C123 H12C 109.2 . . ?
N124 C123 H12D 109.2 . . ?
N124 C123 C122 111.9(4) . . ?
H12C C123 H12D 107.9 . . ?
C122 C123 H12C 109.2 . . ?
C122 C123 H12D 109.2 . . ?
N1 C22 C23 113.8(4) . . ?
N1 C22 H22A 108.8 . . ?
N1 C22 H22B 108.8 . . ?
C23 C22 H22A 108.8 . . ?
C23 C22 H22B 108.8 . . ?
H22A C22 H22B 107.7 . . ?
N38 C39 H39A 108.8 . . ?
N38 C39 H39B 108.8 . . ?
N38 C39 C40 113.7(4) . . ?
H39A C39 H39B 107.7 . . ?
C40 C39 H39A 108.8 . . ?
C40 C39 H39B 108.8 . . ?
O37 C36 N1 122.2(5) . . ?
O37 C36 N38 121.9(5) . . ?
N38 C36 N1 115.9(5) . . ?
C108 C109 H109 121.1 . . ?
C110 C109 C108 117.8(5) . . ?
C110 C109 H109 121.1 . . ?
F116 C114 C110 111.8(4) . . ?
F115 C114 F116 105.5(5) . . ?
F115 C114 C110 112.5(5) . . ?
F117 C114 F116 106.6(5) . . ?
F117 C114 F115 105.8(5) . . ?
F117 C114 C110 114.0(5) . . ?
N27 C28 H28A 108.7 . . ?
N27 C28 H28B 108.7 . . ?
N27 C28 C29 114.0(4) . . ?
H28A C28 H28B 107.6 . . ?
C29 C28 H28A 108.7 . . ?
C29 C28 H28B 108.7 . . ?
N127 C128 C129 112.8(3) . . ?
N127 C128 H12E 109.0 . . ?
N127 C128 H12F 109.0 . . ?
C129 C128 H12E 109.0 . . ?
C129 C128 H12F 109.0 . . ?
H12E C128 H12F 107.8 . . ?
N136 C137 H13A 108.8 . . ?
N136 C137 H13B 108.8 . . ?
N136 C137 C138 113.8(4) . . ?
H13A C137 H13B 107.7 . . ?
C138 C137 H13A 108.8 . . ?
C138 C137 H13B 108.8 . . ?
C137 C138 H13C 108.4 . . ?
C137 C138 H13D 108.4 . . ?
H13C C138 H13D 107.4 . . ?
C139 C138 C137 115.7(5) . . ?
C139 C138 H13C 108.4 . . ?
C139 C138 H13D 108.4 . . ?
C39 C40 H40A 108.7 . . ?
C39 C40 H40B 108.7 . . ?
C39 C40 C41 114.4(4) . . ?
H40A C40 H40B 107.6 . . ?
C41 C40 H40A 108.7 . . ?
C41 C40 H40B 108.7 . . ?
C40 C41 H41A 109.5 . . ?
C40 C41 H41B 109.5 . . ?
C40 C41 C42 110.8(4) . . ?
H41A C41 H41B 108.1 . . ?
C42 C41 H41A 109.5 . . ?
C42 C41 H41B 109.5 . . ?
C138 C139 H13E 108.8 . . ?
C138 C139 H13F 108.8 . . ?
C138 C139 C140 113.8(5) . . ?
H13E C139 H13F 107.7 . . ?
C140 C139 H13E 108.8 . . ?
C140 C139 H13F 108.8 . . ?
H13G C131 H13H 107.5 . . ?
C130 C131 H13G 108.4 . . ?
C130 C131 H13H 108.4 . . ?
C132 C131 H13G 108.4 . . ?
C132 C131 H13H 108.4 . . ?
C132 C131 C130 115.4(4) . . ?
H43A C43 H43B 107.9 . . ?
C42 C43 H43A 109.1 . . ?
C42 C43 H43B 109.1 . . ?
C42 C43 C44 112.4(5) . . ?
C44 C43 H43A 109.1 . . ?
C44 C43 H43B 109.1 . . ?
C139 C140 H14A 108.4 . . ?
C139 C140 H14B 108.4 . . ?
H14A C140 H14B 107.5 . . ?
C141 C140 C139 115.4(5) . . ?
C141 C140 H14A 108.4 . . ?
C141 C140 H14B 108.4 . . ?
C129 C130 C131 110.8(3) . . ?
C129 C130 H13I 109.5 . . ?
C129 C130 H13J 109.5 . . ?
C131 C130 H13I 109.5 . . ?
C131 C130 H13J 109.5 . . ?
H13I C130 H13J 108.1 . . ?
H13K C133 H13L 109.5 . . ?
H13K C133 H13M 109.5 . . ?
H13L C133 H13M 109.5 . . ?
C132 C133 H13K 109.5 . . ?
C132 C133 H13L 109.5 . . ?
C132 C133 H13M 109.5 . . ?
C131 C132 C133 112.1(4) . . ?
C131 C132 H13N 109.2 . . ?
C131 C132 H13O 109.2 . . ?
C133 C132 H13N 109.2 . . ?
C133 C132 H13O 109.2 . . ?
H13N C132 H13O 107.9 . . ?
N101 C122 C123 113.8(4) . . ?
N101 C122 H12G 108.8 . . ?
N101 C122 H12H 108.8 . . ?
C123 C122 H12G 108.8 . . ?
C123 C122 H12H 108.8 . . ?
H12G C122 H12H 107.7 . . ?
C41 C42 H42A 108.7 . . ?
C41 C42 H42B 108.7 . . ?
C43 C42 C41 114.0(4) . . ?
C43 C42 H42A 108.7 . . ?
C43 C42 H42B 108.7 . . ?
H42A C42 H42B 107.6 . . ?
C28 C29 H29A 109.2 . . ?
C28 C29 H29B 109.2 . . ?
H29A C29 H29B 107.9 . . ?
C30 C29 C28 112.1(4) . . ?
C30 C29 H29A 109.2 . . ?
C30 C29 H29B 109.2 . . ?
C29 C30 H30A 108.7 . . ?
C29 C30 H30B 108.7 . . ?
C29 C30 H30C 109.1 . . ?
C29 C30 H30D 109.1 . . ?
C29 C30 C31 114.1(6) . . ?
C29 C30 C33 112.7(5) . . ?
H30A C30 H30B 107.6 . . ?
H30C C30 H30D 107.8 . . ?
C31 C30 H30A 108.7 . . ?
C31 C30 H30B 108.7 . . ?
C33 C30 H30C 109.1 . . ?
C33 C30 H30D 109.1 . . ?
H14C C142 H14D 109.5 . . ?
H14C C142 H14E 109.5 . . ?
H14D C142 H14E 109.5 . . ?
C141 C142 H14C 109.5 . . ?
C141 C142 H14D 109.5 . . ?
C141 C142 H14E 109.5 . . ?
C43 C44 H44A 109.5 . . ?
C43 C44 H44B 109.5 . . ?
C43 C44 H44C 109.5 . . ?
H44A C44 H44B 109.5 . . ?
H44A C44 H44C 109.5 . . ?
H44B C44 H44C 109.5 . . ?
H35A C35 H35B 109.5 . . ?
H35A C35 H35C 109.5 . . ?
H35B C35 H35C 109.5 . . ?
H35D C35 H35E 109.5 . . ?
H35D C35 H35F 109.5 . . ?
H35E C35 H35F 109.5 . . ?
C32 C35 H35A 109.5 . . ?
C32 C35 H35B 109.5 . . ?
C32 C35 H35C 109.5 . . ?
C34 C35 H35D 109.5 . . ?
C34 C35 H35E 109.5 . . ?
C34 C35 H35F 109.5 . . ?
C140 C141 H14F 109.0 . . ?
C140 C141 H14G 109.0 . . ?
C142 C141 C140 113.0(5) . . ?
C142 C141 H14F 109.0 . . ?
C142 C141 H14G 109.0 . . ?
H14F C141 H14G 107.8 . . ?
C35 C32 H32A 109.1 . . ?
C35 C32 H32B 109.1 . . ?
H32A C32 H32B 107.8 . . ?
C31 C32 C35 112.5(14) . . ?
C31 C32 H32A 109.1 . . ?
C31 C32 H32B 109.1 . . ?
C30 C31 H31A 109.1 . . ?
C30 C31 H31B 109.1 . . ?
C32 C31 C30 112.7(14) . . ?
C32 C31 H31A 109.1 . . ?
C32 C31 H31B 109.1 . . ?
H31A C31 H31B 107.8 . . ?
C30 C33 H33A 109.2 . . ?
C30 C33 H33B 109.2 . . ?
H33A C33 H33B 107.9 . . ?
C34 C33 C30 112.0(11) . . ?
C34 C33 H33A 109.2 . . ?
C34 C33 H33B 109.2 . . ?
C35 C34 H34A 110.1 . . ?
C35 C34 H34B 110.1 . . ?
C33 C34 C35 107.9(12) . . ?
C33 C34 H34A 110.1 . . ?
C33 C34 H34B 110.1 . . ?
H34A C34 H34B 108.4 . . ?

loop_
_geom_bond_atom_site_label_1
_geom_bond_atom_site_label_2
_geom_bond_distance
_geom_bond_site_symmetry_2
_geom_bond_publ_flag
F19 C18 1.328(5) . ?
F120 C118 1.348(5) . ?
F20 C18 1.333(6) . ?
F121 C118 1.351(6) . ?
F21 C18 1.361(6) . ?
F119 C118 1.349(6) . ?
O106 C105 1.240(6) . ?
O37 C36 1.232(6) . ?
F17 C14 1.332(5) . ?
O135 C134 1.244(6) . ?
F116 C114 1.343(5) . ?
O6 C5 1.242(6) . ?
F16 C14 1.323(5) . ?
O26 C25 1.263(6) . ?
O126 C125 1.259(6) . ?
F15 C14 1.332(6) . ?
F115 C114 1.331(6) . ?
F117 C114 1.324(6) . ?
N7 H7 0.8600 . ?
N7 C8 1.413(6) . ?
N7 C5 1.363(6) . ?
N24 H24 0.8600 . ?
N24 C25 1.336(5) . ?
N24 C23 1.446(5) . ?
N107 H107 0.8600 . ?
N107 C108 1.403(6) . ?
N107 C105 1.366(6) . ?
N1 C2 1.452(6) . ?
N1 C22 1.449(5) . ?
N1 C36 1.382(6) . ?
N101 C134 1.384(6) . ?
N101 C102 1.443(6) . ?
N101 C122 1.444(5) . ?
N124 H124 0.8600 . ?
N124 C125 1.343(5) . ?
N124 C123 1.449(5) . ?
N38 H38 0.8600 . ?
N38 C39 1.454(5) . ?
N38 C36 1.367(6) . ?
N104 H104 0.8600 . ?
N104 C105 1.357(6) . ?
N104 C103 1.457(6) . ?
N4 H4 0.8600 . ?
N4 C3 1.442(6) . ?
N4 C5 1.363(6) . ?
N127 H127 0.8600 . ?
N127 C125 1.363(6) . ?
N127 C128 1.455(5) . ?
N136 H136 0.8600 . ?
N136 C134 1.354(6) . ?
N136 C137 1.456(5) . ?
N27 H27 0.8600 . ?
N27 C25 1.345(6) . ?
N27 C28 1.456(5) . ?
C8 C9 1.399(6) . ?
C8 C13 1.388(7) . ?
C9 H9 0.9300 . ?
C9 C10 1.401(6) . ?
C108 C113 1.382(7) . ?
C108 C109 1.416(6) . ?
C110 C111 1.364(7) . ?
C110 C109 1.383(6) . ?
C110 C114 1.504(7) . ?
C10 C14 1.513(7) . ?
C10 C11 1.379(7) . ?
C113 H113 0.9300 . ?
C113 C112 1.384(6) . ?
C3 H3A 0.9700 . ?
C3 H3B 0.9700 . ?
C3 C2 1.532(5) . ?
C112 C118 1.477(7) . ?
C112 C111 1.393(7) . ?
C18 C12 1.499(7) . ?
C13 H13 0.9300 . ?
C13 C12 1.381(6) . ?
C11 H11 0.9300 . ?
C11 C12 1.399(7) . ?
C103 H10A 0.9700 . ?
C103 H10B 0.9700 . ?
C103 C102 1.530(5) . ?
C2 H2A 0.9700 . ?
C2 H2B 0.9700 . ?
C111 H111 0.9300 . ?
C129 H12A 0.9700 . ?
C129 H12B 0.9700 . ?
C129 C128 1.523(6) . ?
C129 C130 1.509(6) . ?
C102 H10C 0.9700 . ?
C102 H10D 0.9700 . ?
C23 H23A 0.9700 . ?
C23 H23B 0.9700 . ?
C23 C22 1.511(6) . ?
C123 H12C 0.9700 . ?
C123 H12D 0.9700 . ?
C123 C122 1.523(6) . ?
C22 H22A 0.9700 . ?
C22 H22B 0.9700 . ?
C39 H39A 0.9700 . ?
C39 H39B 0.9700 . ?
C39 C40 1.524(6) . ?
C109 H109 0.9300 . ?
C28 H28A 0.9700 . ?
C28 H28B 0.9700 . ?
C28 C29 1.520(6) . ?
C128 H12E 0.9700 . ?
C128 H12F 0.9700 . ?
C137 H13A 0.9700 . ?
C137 H13B 0.9700 . ?
C137 C138 1.508(6) . ?
C138 H13C 0.9700 . ?
C138 H13D 0.9700 . ?
C138 C139 1.502(7) . ?
C40 H40A 0.9700 . ?
C40 H40B 0.9700 . ?
C40 C41 1.534(6) . ?
C41 H41A 0.9700 . ?
C41 H41B 0.9700 . ?
C41 C42 1.535(6) . ?
C139 H13E 0.9700 . ?
C139 H13F 0.9700 . ?
C139 C140 1.522(6) . ?
C131 H13G 0.9700 . ?
C131 H13H 0.9700 . ?
C131 C130 1.538(6) . ?
C131 C132 1.501(6) . ?
C43 H43A 0.9700 . ?
C43 H43B 0.9700 . ?
C43 C42 1.527(7) . ?
C43 C44 1.536(6) . ?
C140 H14A 0.9700 . ?
C140 H14B 0.9700 . ?
C140 C141 1.513(7) . ?
C130 H13I 0.9700 . ?
C130 H13J 0.9700 . ?
C133 H13K 0.9600 . ?
C133 H13L 0.9600 . ?
C133 H13M 0.9600 . ?
C133 C132 1.527(6) . ?
C132 H13N 0.9700 . ?
C132 H13O 0.9700 . ?
C122 H12G 0.9700 . ?
C122 H12H 0.9700 . ?
C42 H42A 0.9700 . ?
C42 H42B 0.9700 . ?
C29 H29A 0.9700 . ?
C29 H29B 0.9700 . ?
C29 C30 1.514(6) . ?
C30 H30A 0.9700 . ?
C30 H30B 0.9700 . ?
C30 H30C 0.9700 . ?
C30 H30D 0.9700 . ?
C30 C31 1.550(15) . ?
C30 C33 1.578(12) . ?
C142 H14C 0.9600 . ?
C142 H14D 0.9600 . ?
C142 H14E 0.9600 . ?
C142 C141 1.507(6) . ?
C44 H44A 0.9600 . ?
C44 H44B 0.9600 . ?
C44 H44C 0.9600 . ?
C35 H35A 0.9600 . ?
C35 H35B 0.9600 . ?
C35 H35C 0.9600 . ?
C35 H35D 0.9600 . ?
C35 H35E 0.9600 . ?
C35 H35F 0.9600 . ?
C35 C32 1.557(15) . ?
C35 C34 1.557(13) . ?
C141 H14F 0.9700 . ?
C141 H14G 0.9700 . ?
C32 H32A 0.9700 . ?
C32 H32B 0.9700 . ?
C32 C31 1.50(2) . ?
C31 H31A 0.9700 . ?
C31 H31B 0.9700 . ?
C33 H33A 0.9700 . ?
C33 H33B 0.9700 . ?
C33 C34 1.53(2) . ?
C34 H34A 0.9700 . ?
C34 H34B 0.9700 . ?

loop_
_twin_individual_id
_twin_individual_mass_fraction_refined
_oxdiff_twin_reflns_isolated
_oxdiff_twin_reflns_overlapped
_twin_individual_twin_lattice_type
_twin_individual_twin_matrix_11
_twin_individual_twin_matrix_12
_twin_individual_twin_matrix_13
_twin_individual_twin_matrix_21
_twin_individual_twin_matrix_22
_twin_individual_twin_matrix_23
_twin_individual_twin_matrix_31
_twin_individual_twin_matrix_32
_twin_individual_twin_matrix_33
1 0.57899 7953 11947 ref 1.0000 0.0000 0.0000 0.0000 1.0000 0.0000 0.0000 0.0000 1.0000
2 0.42101 8066 11947 nmt 1.0071 0.0153 0.0257 -0.0049 0.9911 -0.0152 -0.1256 0.0300 0.9988
